data_7058399
loop_
_publ_author_name
'Chen, Shuai'
'Nie, Jia-Jia'
'Wang, Shuo'
'Li, Qian-Li'
'Zhang, Ru-Fen'
'Li, Yong-Xin'
'Ma, Chun-Lin'

_publ_section_title
;
 Syntheses, characterization, DNA/BSA binding, and in vitro cytostatic
 activity of fluorobenzenetelluronic triorganotin(iv) esters
;
_journal_issue 24
_journal_name_full 'New Journal of Chemistry'
_journal_page_first 9516
_journal_paper_doi 10.1039/C9NJ00487D
_journal_volume 43
_journal_year 2019
_chemical_formula_sum 'C84 H66 F6 O8 Sn4 Te2'
_chemical_formula_weight 2047.32
_space_group_crystal_system monoclinic
_space_group_IT_number 13
_space_group_name_Hall '-P 2yc'
_space_group_name_H-M_alt 'P 1 2/c 1'
_symmetry_space_group_name_Hall '-P 2yc'
_symmetry_space_group_name_H-M 'P 1 2/c 1'
_atom_sites_solution_hydrogens mixed
_audit_creation_method SHELXL-2014/6
_audit_update_record
;
2019-01-28 deposited with the CCDC.    2019-05-21 downloaded from the CCDC.
;
_cell_angle_alpha 90
_cell_angle_beta 97.6490(10)
_cell_angle_gamma 90
_cell_formula_units_Z 4
_cell_length_a 18.3382(16)
_cell_length_b 18.3305(17)
_cell_length_c 23.521(2)
_cell_measurement_reflns_used 5544
_cell_measurement_temperature 298(2)
_cell_measurement_theta_max 22.281
_cell_measurement_theta_min 2.3865
_cell_volume 7836.2(12)
_computing_cell_refinement 'Bruker SMART'
_computing_data_collection 'Bruker SMART'
_computing_data_reduction 'Bruker SAINT'
_computing_molecular_graphics 'Bruker SHELXTL'
_computing_publication_material 'Bruker SHELXTL'
_computing_structure_refinement 'Bruker SHELXTL'
_computing_structure_solution 'Bruker SHELXTL'
_diffrn_ambient_temperature 298(2)
_diffrn_measured_fraction_theta_full 0.976
_diffrn_measured_fraction_theta_max 0.999
_diffrn_measurement_device_type 'CCD area detector'
_diffrn_measurement_method 'phi and omega scans'
_diffrn_radiation_type MoK\a
_diffrn_radiation_wavelength 0.71073
_diffrn_reflns_av_R_equivalents 0.0588
_diffrn_reflns_av_unetI/netI 0.0822
_diffrn_reflns_Laue_measured_fraction_full 0.976
_diffrn_reflns_Laue_measured_fraction_max 0.999
_diffrn_reflns_limit_h_max 21
_diffrn_reflns_limit_h_min -20
_diffrn_reflns_limit_k_max 21
_diffrn_reflns_limit_k_min -21
_diffrn_reflns_limit_l_max 12
_diffrn_reflns_limit_l_min -27
_diffrn_reflns_number 37748
_diffrn_reflns_point_group_measured_fraction_full 0.976
_diffrn_reflns_point_group_measured_fraction_max 0.999
_diffrn_reflns_theta_full 25.242
_diffrn_reflns_theta_max 25.020
_diffrn_reflns_theta_min 2.198
_exptl_absorpt_coefficient_mu 2.059
_exptl_absorpt_correction_T_max 0.719
_exptl_absorpt_correction_T_min 0.664
_exptl_absorpt_correction_type multi-scan
_exptl_absorpt_process_details sadabs
_exptl_crystal_colour colourless
_exptl_crystal_density_diffrn 1.735
_exptl_crystal_description block
_exptl_crystal_F_000 3968
_exptl_crystal_size_max 0.280
_exptl_crystal_size_mid 0.170
_exptl_crystal_size_min 0.160
_refine_diff_density_max 2.497
_refine_diff_density_min -0.585
_refine_diff_density_rms 0.137
_refine_ls_extinction_method none
_refine_ls_goodness_of_fit_ref 0.933
_refine_ls_hydrogen_treatment constr
_refine_ls_matrix_type full
_refine_ls_number_parameters 939
_refine_ls_number_reflns 13827
_refine_ls_number_restraints 1464
_refine_ls_restrained_S_all 0.925
_refine_ls_R_factor_all 0.1331
_refine_ls_R_factor_gt 0.0561
_refine_ls_shift/su_max 0.001
_refine_ls_shift/su_mean 0.000
_refine_ls_structure_factor_coef Fsqd
_refine_ls_weighting_details 'w=1/[\s^2^(Fo^2^)+(0.0843P)^2^] where P=(Fo^2^+2Fc^2^)/3'
_refine_ls_weighting_scheme calc
_refine_ls_wR_factor_gt 0.1342
_refine_ls_wR_factor_ref 0.1720
_reflns_Friedel_coverage 0.000
_reflns_number_gt 6831
_reflns_number_total 13827
_reflns_threshold_expression 'I > 2\s(I)'
_cod_data_source_file c9nj00487d2.cif
_cod_data_source_block complex6
_cod_depositor_comments 'Adding full bibliography for 7058398--7058403.cif.'
_cod_original_cell_volume 7836.1(12)
_cod_database_code 7058399
_shelx_space_group_comment
;
The symmetry employed for this shelxl refinement is uniquely defined
by the following loop, which should always be used as a source of
symmetry information in preference to the above space-group names.
They are only intended as comments.
;
_shelx_estimated_absorpt_t_min 0.596
_shelx_estimated_absorpt_t_max 0.734
_shelxl_version_number 2014/6

loop_
_space_group_symop_operation_xyz
'x, y, z'
'-x, y, -z+1/2'
'-x, -y, -z'
'x, -y, z-1/2'

loop_
_atom_site_label
_atom_site_type_symbol
_atom_site_fract_x
_atom_site_fract_y
_atom_site_fract_z
_atom_site_U_iso_or_equiv
_atom_site_adp_type
_atom_site_occupancy
_atom_site_site_symmetry_order
_atom_site_calc_flag
_atom_site_refinement_flags_posn
_atom_site_refinement_flags_adp
Sn1 Sn 0.38665(4) 0.29172(4) 0.37000(3) 0.0567(2) Uani 1 1 d . .
Sn2 Sn 0.10563(4) 0.28749(4) 0.35900(3) 0.0610(2) Uani 1 1 d . .
Sn3 Sn 0.39435(4) 0.20635(4) 0.65378(3) 0.0610(2) Uani 1 1 d . .
Sn4 Sn 0.10752(4) 0.20092(4) 0.64126(3) 0.0566(2) Uani 1 1 d . .
Te1 Te 0.26006(3) 0.30004(3) 0.46643(3) 0.05113(19) Uani 1 1 d . .
Te2 Te 0.23687(3) 0.17989(3) 0.55029(3) 0.05016(19) Uani 1 1 d . .
F4 F 0.2733(6) -0.0687(4) 0.4341(4) 0.169(4) Uani 1 1 d . .
F5 F 0.2616(5) -0.1554(3) 0.5243(4) 0.137(3) Uani 1 1 d . .
F6 F 0.2334(7) -0.0980(4) 0.6220(4) 0.203(5) Uani 1 1 d . .
F1 F 0.2493(6) 0.5493(4) 0.5871(4) 0.159(4) Uani 1 1 d . .
F2 F 0.2432(5) 0.6368(4) 0.4926(4) 0.142(3) Uani 1 1 d . .
F3 F 0.2506(5) 0.5767(4) 0.3892(4) 0.146(3) Uani 1 1 d . .
O1 O 0.3657(3) 0.3013(4) 0.4935(3) 0.0608(18) Uani 1 1 d . .
H1 H 0.3730 0.2859 0.5265 0.091 Uiso 1 1 calc R U
O2 O 0.1327(3) 0.1806(3) 0.5213(3) 0.0563(17) Uani 1 1 d . .
H2 H 0.1237 0.2153 0.4995 0.084 Uiso 1 1 calc R U
O3 O 0.2845(3) 0.2989(3) 0.3910(2) 0.0542(16) Uani 1 1 d . .
O4 O 0.1579(3) 0.2940(3) 0.4387(2) 0.0530(16) Uani 1 1 d . .
O5 O 0.2617(3) 0.1930(3) 0.4721(2) 0.0479(15) Uani 1 1 d . .
O6 O 0.2369(3) 0.2867(3) 0.5452(2) 0.0487(15) Uani 1 1 d . .
O7 O 0.2109(3) 0.1794(3) 0.6250(2) 0.0513(16) Uani 1 1 d . .
O8 O 0.3384(3) 0.1805(4) 0.5782(3) 0.0645(18) Uani 1 1 d . .
C1 C 0.2559(5) 0.4153(5) 0.4746(5) 0.066(3) Uani 1 1 d . U
C2 C 0.2543(7) 0.4424(7) 0.5303(6) 0.093(3) Uani 1 1 d . U
H2A H 0.2566 0.4120 0.5621 0.112 Uiso 1 1 calc R U
C3 C 0.2489(7) 0.5187(7) 0.5348(6) 0.090(3) Uani 1 1 d . U
C4 C 0.2460(7) 0.5620(7) 0.4863(7) 0.092(3) Uani 1 1 d . U
C5 C 0.2488(7) 0.5321(7) 0.4344(6) 0.086(3) Uani 1 1 d . U
C6 C 0.2552(6) 0.4586(6) 0.4279(5) 0.076(3) Uani 1 1 d . U
H6 H 0.2589 0.4386 0.3920 0.092 Uiso 1 1 calc R U
C7 C 0.1177(6) 0.3864(6) 0.3159(5) 0.083(3) Uani 1 1 d D U
C8 C 0.1569(7) 0.3909(6) 0.2709(5) 0.098(3) Uani 1 1 d D U
H8 H 0.1816 0.3496 0.2605 0.118 Uiso 1 1 d R U
C9 C 0.1601(8) 0.4556(6) 0.2404(6) 0.117(4) Uani 1 1 d D U
H9 H 0.1853 0.4572 0.2087 0.141 Uiso 1 1 calc R U
C10 C 0.1259(8) 0.5172(8) 0.2572(6) 0.121(4) Uani 1 1 d D U
H10 H 0.1276 0.5605 0.2368 0.145 Uiso 1 1 calc R U
C11 C 0.0893(8) 0.5141(7) 0.3043(6) 0.116(4) Uani 1 1 d D U
H11 H 0.0678 0.5560 0.3170 0.140 Uiso 1 1 calc R U
C12 C 0.0844(7) 0.4493(6) 0.3327(6) 0.104(3) Uani 1 1 d D U
H12 H 0.0582 0.4476 0.3639 0.125 Uiso 1 1 d R U
C13 C 0.1392(7) 0.1935(6) 0.3159(5) 0.076(3) Uani 1 1 d . U
C14 C 0.1859(7) 0.1420(6) 0.3413(5) 0.084(3) Uani 1 1 d . U
H14 H 0.2050 0.1475 0.3797 0.101 Uiso 1 1 calc R U
C15 C 0.2056(7) 0.0819(7) 0.3117(5) 0.091(3) Uani 1 1 d . U
H15 H 0.2381 0.0473 0.3295 0.110 Uiso 1 1 calc R U
C16 C 0.1761(8) 0.0745(7) 0.2554(5) 0.096(3) Uani 1 1 d . U
H16 H 0.1893 0.0345 0.2348 0.115 Uiso 1 1 calc R U
C17 C 0.1285(7) 0.1237(8) 0.2290(5) 0.100(3) Uani 1 1 d . U
H17 H 0.1080 0.1162 0.1912 0.119 Uiso 1 1 calc R U
C18 C 0.1096(7) 0.1860(7) 0.2581(5) 0.090(3) Uani 1 1 d . U
H18 H 0.0785 0.2213 0.2397 0.108 Uiso 1 1 calc R U
C19 C -0.0004(6) 0.2743(6) 0.3836(5) 0.074(3) Uani 1 1 d . U
C20 C -0.0571(6) 0.3258(7) 0.3698(6) 0.091(3) Uani 1 1 d . U
H20 H -0.0479 0.3661 0.3477 0.109 Uiso 1 1 calc R U
C21 C -0.1251(7) 0.3192(8) 0.3875(6) 0.110(4) Uani 1 1 d . U
H21 H -0.1620 0.3533 0.3770 0.132 Uiso 1 1 calc R U
C22 C -0.1367(7) 0.2623(8) 0.4204(6) 0.099(3) Uani 1 1 d . U
H22 H -0.1814 0.2593 0.4348 0.119 Uiso 1 1 calc R U
C23 C -0.0868(7) 0.2087(8) 0.4339(6) 0.099(3) Uani 1 1 d . U
H23 H -0.0977 0.1684 0.4553 0.118 Uiso 1 1 calc R U
C24 C -0.0170(7) 0.2161(7) 0.4143(6) 0.096(3) Uani 1 1 d . U
H24 H 0.0181 0.1797 0.4229 0.115 Uiso 1 1 calc R U
C25 C 0.3617(6) 0.2974(6) 0.2792(4) 0.063(2) Uani 1 1 d . U
C26 C 0.3141(6) 0.2485(6) 0.2498(5) 0.079(3) Uani 1 1 d . U
H26 H 0.2909 0.2138 0.2700 0.095 Uiso 1 1 calc R U
C27 C 0.3004(7) 0.2505(7) 0.1910(5) 0.091(3) Uani 1 1 d . U
H27 H 0.2670 0.2176 0.1721 0.110 Uiso 1 1 calc R U
C28 C 0.3340(7) 0.2991(7) 0.1597(5) 0.084(3) Uani 1 1 d . U
H28 H 0.3250 0.2991 0.1198 0.101 Uiso 1 1 calc R U
C29 C 0.3816(7) 0.3484(7) 0.1886(5) 0.093(3) Uani 1 1 d . U
H29 H 0.4044 0.3830 0.1681 0.112 Uiso 1 1 calc R U
C30 C 0.3964(6) 0.3472(6) 0.2480(5) 0.078(3) Uani 1 1 d . U
H30 H 0.4298 0.3802 0.2668 0.094 Uiso 1 1 calc R U
C31 C 0.4506(6) 0.3821(7) 0.4011(5) 0.079(3) Uani 1 1 d . U
C32 C 0.5108(7) 0.3721(7) 0.4424(5) 0.091(3) Uani 1 1 d . U
H32 H 0.5210 0.3261 0.4582 0.109 Uiso 1 1 calc R U
C33 C 0.5561(8) 0.4309(8) 0.4604(6) 0.109(4) Uani 1 1 d . U
H33 H 0.5968 0.4244 0.4880 0.131 Uiso 1 1 calc R U
C34 C 0.5404(8) 0.4974(9) 0.4373(6) 0.113(4) Uani 1 1 d . U
H34 H 0.5718 0.5358 0.4493 0.136 Uiso 1 1 calc R U
C35 C 0.4829(8) 0.5111(8) 0.3985(6) 0.112(4) Uani 1 1 d . U
H35 H 0.4728 0.5581 0.3850 0.134 Uiso 1 1 calc R U
C36 C 0.4370(7) 0.4517(7) 0.3784(6) 0.097(3) Uani 1 1 d . U
H36 H 0.3976 0.4592 0.3498 0.117 Uiso 1 1 calc R U
C37 C 0.4393(6) 0.1917(6) 0.3939(5) 0.073(3) Uani 1 1 d . U
C38 C 0.4129(7) 0.1347(7) 0.4230(6) 0.098(3) Uani 1 1 d . U
H38 H 0.3669 0.1403 0.4349 0.118 Uiso 1 1 calc R U
C39 C 0.4495(8) 0.0693(7) 0.4361(6) 0.103(3) Uani 1 1 d . U
H39 H 0.4288 0.0329 0.4564 0.124 Uiso 1 1 calc R U
C40 C 0.5152(8) 0.0603(8) 0.4186(6) 0.107(4) Uani 1 1 d . U
H40 H 0.5415 0.0174 0.4271 0.129 Uiso 1 1 calc R U
C41 C 0.5438(8) 0.1143(8) 0.3882(6) 0.110(3) Uani 1 1 d . U
H41 H 0.5893 0.1076 0.3755 0.132 Uiso 1 1 calc R U
C42 C 0.5062(7) 0.1779(7) 0.3761(6) 0.102(3) Uani 1 1 d . U
H42 H 0.5269 0.2134 0.3549 0.122 Uiso 1 1 calc R U
C43 C 0.2382(5) 0.0647(5) 0.5401(4) 0.058(2) Uani 1 1 d . U
C44 C 0.2512(6) 0.0361(6) 0.4887(5) 0.082(3) Uani 1 1 d . U
H44 H 0.2551 0.0664 0.4576 0.098 Uiso 1 1 calc R U
C45 C 0.2584(7) -0.0398(7) 0.4839(6) 0.090(3) Uani 1 1 d . U
C46 C 0.2533(7) -0.0837(6) 0.5300(6) 0.083(3) Uani 1 1 d . U
C47 C 0.2386(7) -0.0531(7) 0.5781(6) 0.091(3) Uani 1 1 d . U
C48 C 0.2327(7) 0.0210(6) 0.5852(5) 0.088(3) Uani 1 1 d . U
H48 H 0.2251 0.0405 0.6205 0.106 Uiso 1 1 calc R U
C49 C 0.3873(7) 0.1171(6) 0.7076(5) 0.085(3) Uani 1 1 d D U
C50 C 0.3942(9) 0.0467(6) 0.6918(6) 0.134(4) Uani 1 1 d D U
H50 H 0.4045 0.0381 0.6548 0.160 Uiso 1 1 d R U
C51 C 0.3915(10) -0.0142(8) 0.7268(6) 0.143(4) Uani 1 1 d D U
H51 H 0.3971 -0.0605 0.7118 0.172 Uiso 1 1 calc R U
C52 C 0.3808(9) -0.0068(7) 0.7821(6) 0.125(4) Uani 1 1 d D U
H52 H 0.3763 -0.0467 0.8058 0.150 Uiso 1 1 calc R U
C53 C 0.3770(9) 0.0636(7) 0.8010(6) 0.137(4) Uani 1 1 d D U
H53 H 0.3738 0.0721 0.8396 0.164 Uiso 1 1 calc R U
C54 C 0.3777(9) 0.1223(7) 0.7644(5) 0.131(4) Uani 1 1 d D U
H54 H 0.3729 0.1687 0.7795 0.157 Uiso 1 1 d R U
C55 C 0.4969(7) 0.2216(7) 0.6202(5) 0.084(3) Uani 1 1 d . U
C56 C 0.5468(8) 0.2739(7) 0.6408(6) 0.106(3) Uani 1 1 d . U
H56 H 0.5375 0.3037 0.6711 0.127 Uiso 1 1 calc R U
C57 C 0.6125(8) 0.2829(8) 0.6163(7) 0.116(4) Uani 1 1 d . U
H57 H 0.6464 0.3184 0.6305 0.139 Uiso 1 1 calc R U
C58 C 0.6257(8) 0.2410(8) 0.5735(6) 0.105(3) Uani 1 1 d . U
H58 H 0.6718 0.2430 0.5613 0.126 Uiso 1 1 calc R U
C59 C 0.5748(8) 0.1952(8) 0.5469(7) 0.113(4) Uani 1 1 d . U
H59 H 0.5819 0.1714 0.5132 0.136 Uiso 1 1 calc R U
C60 C 0.5111(7) 0.1852(7) 0.5718(6) 0.095(3) Uani 1 1 d . U
H60 H 0.4763 0.1521 0.5550 0.114 Uiso 1 1 calc R U
C61 C 0.3597(8) 0.3057(6) 0.6874(6) 0.095(3) Uani 1 1 d . U
C62 C 0.3080(9) 0.3107(8) 0.7236(6) 0.120(3) Uani 1 1 d . U
H62 H 0.2823 0.2692 0.7321 0.144 Uiso 1 1 calc R U
C63 C 0.2933(9) 0.3757(9) 0.7476(7) 0.132(4) Uani 1 1 d . U
H63 H 0.2592 0.3768 0.7735 0.158 Uiso 1 1 calc R U
C64 C 0.3254(9) 0.4371(8) 0.7357(7) 0.126(4) Uani 1 1 d . U
H64 H 0.3168 0.4802 0.7546 0.151 Uiso 1 1 calc R U
C65 C 0.3687(10) 0.4356(9) 0.6973(8) 0.145(4) Uani 1 1 d . U
H65 H 0.3900 0.4791 0.6875 0.174 Uiso 1 1 calc R U
C66 C 0.3860(8) 0.3693(8) 0.6685(7) 0.128(3) Uani 1 1 d . U
H66 H 0.4140 0.3702 0.6383 0.153 Uiso 1 1 calc R U
C67 C 0.0396(6) 0.1097(7) 0.6221(5) 0.081(3) Uani 1 1 d . U
C68 C 0.0071(8) 0.0909(8) 0.5689(6) 0.112(4) Uani 1 1 d . U
H68 H 0.0175 0.1181 0.5376 0.135 Uiso 1 1 calc R U
C69 C -0.0422(8) 0.0313(8) 0.5593(6) 0.121(4) Uani 1 1 d . U
H69 H -0.0632 0.0199 0.5222 0.145 Uiso 1 1 calc R U
C70 C -0.0585(8) -0.0086(8) 0.6035(7) 0.122(4) Uani 1 1 d . U
H70 H -0.0899 -0.0485 0.5973 0.146 Uiso 1 1 calc R U
C71 C -0.0300(8) 0.0091(8) 0.6557(7) 0.129(4) Uani 1 1 d . U
H71 H -0.0423 -0.0175 0.6867 0.155 Uiso 1 1 calc R U
C72 C 0.0199(7) 0.0691(8) 0.6653(6) 0.116(3) Uani 1 1 d . U
H72 H 0.0396 0.0805 0.7028 0.139 Uiso 1 1 calc R U
C73 C 0.1321(7) 0.2079(7) 0.7309(5) 0.083(3) Uani 1 1 d . U
C74 C 0.1037(8) 0.2634(8) 0.7617(5) 0.111(3) Uani 1 1 d . U
H74 H 0.0731 0.2982 0.7422 0.133 Uiso 1 1 calc R U
C75 C 0.1198(9) 0.2680(9) 0.8206(6) 0.124(4) Uani 1 1 d . U
H75 H 0.1003 0.3064 0.8396 0.149 Uiso 1 1 calc R U
C76 C 0.1633(9) 0.2182(9) 0.8520(6) 0.116(4) Uani 1 1 d . U
H76 H 0.1727 0.2210 0.8918 0.140 Uiso 1 1 calc R U
C77 C 0.1916(9) 0.1653(9) 0.8231(6) 0.128(4) Uani 1 1 d . U
H77 H 0.2231 0.1313 0.8427 0.154 Uiso 1 1 calc R U
C78 C 0.1743(9) 0.1606(9) 0.7629(6) 0.120(3) Uani 1 1 d . U
H78 H 0.1937 0.1217 0.7444 0.144 Uiso 1 1 calc R U
C79 C 0.0689(7) 0.3031(7) 0.6055(5) 0.082(3) Uani 1 1 d . U
C80 C 0.1082(8) 0.3670(7) 0.6218(6) 0.104(3) Uani 1 1 d . U
H80 H 0.1512 0.3652 0.6477 0.125 Uiso 1 1 calc R U
C81 C 0.0819(9) 0.4325(8) 0.5985(6) 0.115(4) Uani 1 1 d . U
H81 H 0.1086 0.4750 0.6078 0.138 Uiso 1 1 calc R U
C82 C 0.0195(9) 0.4364(8) 0.5633(6) 0.121(4) Uani 1 1 d . U
H82 H 0.0023 0.4814 0.5491 0.145 Uiso 1 1 calc R U
C83 C -0.0195(9) 0.3751(9) 0.5477(6) 0.127(4) Uani 1 1 d . U
H83 H -0.0634 0.3781 0.5230 0.152 Uiso 1 1 calc R U
C84 C 0.0059(8) 0.3088(7) 0.5687(6) 0.110(4) Uani 1 1 d . U
H84 H -0.0207 0.2669 0.5575 0.132 Uiso 1 1 calc R U

loop_
_atom_site_aniso_label
_atom_site_aniso_U_11
_atom_site_aniso_U_22
_atom_site_aniso_U_33
_atom_site_aniso_U_23
_atom_site_aniso_U_13
_atom_site_aniso_U_12
Sn1 0.0567(5) 0.0617(4) 0.0537(4) 0.0037(4) 0.0143(4) -0.0048(3)
Sn2 0.0585(5) 0.0678(5) 0.0562(4) 0.0058(4) 0.0061(4) -0.0023(4)
Sn3 0.0631(5) 0.0654(5) 0.0539(4) 0.0018(4) 0.0058(4) -0.0024(4)
Sn4 0.0583(5) 0.0626(4) 0.0512(4) 0.0011(3) 0.0156(4) -0.0012(3)
Te1 0.0503(4) 0.0590(4) 0.0452(4) 0.0007(3) 0.0109(3) -0.0064(3)
Te2 0.0487(4) 0.0608(4) 0.0423(4) 0.0011(3) 0.0104(3) -0.0041(3)
F4 0.312(13) 0.094(6) 0.115(7) -0.036(5) 0.076(8) -0.001(7)
F5 0.193(8) 0.046(4) 0.189(9) 0.003(5) 0.084(7) 0.001(5)
F6 0.402(16) 0.080(6) 0.160(8) 0.050(6) 0.161(10) 0.037(8)
F1 0.259(11) 0.088(6) 0.142(8) -0.049(6) 0.066(8) 0.006(6)
F2 0.162(8) 0.054(4) 0.214(10) -0.004(5) 0.042(7) -0.007(4)
F3 0.217(9) 0.079(5) 0.140(7) 0.047(5) 0.012(7) -0.014(6)
O1 0.048(4) 0.075(5) 0.060(4) 0.011(4) 0.010(3) -0.003(3)
O2 0.052(4) 0.061(4) 0.056(4) 0.010(3) 0.011(3) -0.003(3)
O3 0.062(4) 0.063(4) 0.038(3) 0.005(3) 0.009(3) -0.010(3)
O4 0.042(4) 0.068(4) 0.049(4) 0.003(3) 0.006(3) 0.000(3)
O5 0.047(4) 0.055(4) 0.043(3) 0.002(3) 0.008(3) 0.001(3)
O6 0.049(4) 0.057(4) 0.041(3) 0.002(3) 0.011(3) -0.010(3)
O7 0.051(4) 0.069(4) 0.035(3) -0.003(3) 0.009(3) -0.001(3)
O8 0.058(4) 0.086(5) 0.050(4) 0.001(4) 0.010(3) 0.006(4)
C1 0.066(6) 0.055(5) 0.077(6) -0.005(5) 0.010(5) -0.012(5)
C2 0.113(7) 0.075(6) 0.091(6) -0.010(6) 0.012(6) 0.005(6)
C3 0.108(7) 0.074(6) 0.092(7) -0.008(6) 0.027(6) -0.002(6)
C4 0.101(7) 0.065(6) 0.112(8) -0.003(6) 0.018(7) -0.002(6)
C5 0.094(7) 0.074(6) 0.089(7) 0.013(6) 0.007(6) -0.003(6)
C6 0.085(6) 0.063(5) 0.083(6) 0.000(5) 0.019(5) -0.014(5)
C7 0.082(6) 0.080(5) 0.089(6) 0.014(5) 0.013(5) -0.007(5)
C8 0.128(7) 0.079(6) 0.085(7) 0.023(6) 0.010(6) -0.025(6)
C9 0.144(8) 0.101(7) 0.110(8) 0.022(7) 0.028(7) -0.020(7)
C10 0.138(8) 0.099(7) 0.122(8) 0.041(7) 0.006(7) -0.021(7)
C11 0.127(8) 0.092(7) 0.131(8) 0.021(7) 0.020(7) -0.003(7)
C12 0.113(7) 0.084(6) 0.114(7) 0.024(6) 0.013(6) -0.010(6)
C13 0.087(6) 0.077(6) 0.066(5) -0.004(5) 0.018(5) -0.009(5)
C14 0.106(7) 0.079(6) 0.067(6) -0.010(6) 0.012(6) -0.009(6)
C15 0.115(7) 0.079(6) 0.080(6) -0.008(6) 0.013(6) -0.003(6)
C16 0.121(8) 0.092(7) 0.076(7) -0.019(6) 0.021(6) -0.002(6)
C17 0.120(8) 0.111(7) 0.067(6) -0.018(6) 0.010(6) -0.013(7)
C18 0.106(7) 0.099(7) 0.068(6) -0.008(6) 0.021(6) -0.003(6)
C19 0.057(5) 0.084(6) 0.078(6) 0.014(5) -0.003(5) -0.004(5)
C20 0.065(6) 0.098(6) 0.110(7) 0.018(6) 0.012(6) -0.004(5)
C21 0.084(7) 0.120(8) 0.125(8) 0.011(7) 0.012(7) 0.003(7)
C22 0.082(7) 0.111(8) 0.105(7) 0.008(7) 0.014(6) -0.013(6)
C23 0.079(7) 0.112(7) 0.105(7) 0.028(6) 0.012(6) -0.018(6)
C24 0.073(7) 0.110(7) 0.101(7) 0.020(6) -0.001(6) -0.008(6)
C25 0.068(5) 0.071(5) 0.053(5) 0.006(5) 0.013(5) -0.007(5)
C26 0.088(6) 0.084(6) 0.068(6) 0.009(6) 0.016(6) -0.016(5)
C27 0.109(7) 0.089(7) 0.074(6) 0.001(6) 0.008(6) -0.006(6)
C28 0.096(7) 0.094(7) 0.063(6) 0.001(6) 0.011(6) -0.001(6)
C29 0.107(7) 0.097(7) 0.077(6) 0.020(6) 0.020(6) -0.005(6)
C30 0.093(6) 0.085(6) 0.059(5) 0.005(5) 0.015(5) -0.011(5)
C31 0.079(6) 0.088(6) 0.073(6) -0.002(5) 0.025(5) -0.014(5)
C32 0.088(7) 0.106(7) 0.081(6) -0.013(6) 0.020(6) -0.027(6)
C33 0.104(7) 0.129(8) 0.094(7) -0.014(7) 0.016(6) -0.028(7)
C34 0.111(8) 0.123(8) 0.109(8) -0.011(7) 0.027(7) -0.040(7)
C35 0.123(8) 0.111(8) 0.103(8) -0.004(7) 0.025(7) -0.028(7)
C36 0.106(7) 0.100(6) 0.089(6) -0.009(6) 0.022(6) -0.020(6)
C37 0.076(6) 0.076(6) 0.072(5) 0.015(5) 0.027(5) 0.012(5)
C38 0.101(7) 0.099(7) 0.099(7) 0.014(6) 0.028(6) 0.027(6)
C39 0.116(8) 0.093(7) 0.105(7) 0.019(6) 0.030(7) 0.022(6)
C40 0.110(8) 0.101(7) 0.114(8) 0.021(7) 0.023(7) 0.033(7)
C41 0.106(7) 0.106(8) 0.121(8) 0.010(7) 0.030(7) 0.030(7)
C42 0.101(7) 0.097(7) 0.111(7) 0.017(6) 0.028(7) 0.011(6)
C43 0.067(6) 0.056(5) 0.055(5) 0.010(5) 0.025(5) -0.003(5)
C44 0.112(7) 0.061(6) 0.073(6) 0.000(5) 0.013(6) -0.006(6)
C45 0.122(7) 0.073(6) 0.080(7) -0.005(6) 0.028(6) 0.008(6)
C46 0.097(7) 0.068(6) 0.090(7) 0.005(6) 0.035(6) 0.002(6)
C47 0.127(7) 0.071(6) 0.082(7) 0.017(6) 0.040(6) 0.011(6)
C48 0.127(7) 0.072(6) 0.074(6) 0.010(5) 0.041(6) 0.002(6)
C49 0.127(7) 0.066(5) 0.069(6) 0.011(5) 0.037(6) 0.006(6)
C50 0.202(8) 0.106(7) 0.099(7) 0.025(7) 0.045(7) 0.018(7)
C51 0.222(9) 0.095(7) 0.118(8) 0.020(7) 0.041(8) 0.020(8)
C52 0.188(9) 0.097(7) 0.096(7) 0.024(7) 0.036(8) 0.011(8)
C53 0.202(9) 0.117(8) 0.099(7) 0.034(7) 0.047(7) 0.016(8)
C54 0.195(8) 0.098(7) 0.104(7) 0.023(6) 0.035(7) 0.013(7)
C55 0.083(6) 0.080(6) 0.090(6) -0.013(5) 0.021(5) -0.014(5)
C56 0.109(7) 0.096(7) 0.121(7) -0.009(6) 0.047(6) -0.017(6)
C57 0.104(7) 0.113(8) 0.131(8) -0.002(7) 0.020(7) -0.037(7)
C58 0.089(7) 0.124(8) 0.109(8) -0.022(7) 0.038(6) -0.037(6)
C59 0.100(8) 0.129(8) 0.115(8) -0.006(7) 0.031(7) -0.007(7)
C60 0.083(7) 0.099(7) 0.106(8) 0.001(6) 0.026(6) -0.020(6)
C61 0.130(7) 0.060(5) 0.106(6) -0.011(5) 0.053(6) -0.003(5)
C62 0.158(8) 0.086(6) 0.125(7) -0.007(6) 0.054(7) 0.001(6)
C63 0.165(9) 0.108(8) 0.134(8) -0.013(8) 0.068(7) 0.009(7)
C64 0.172(9) 0.087(7) 0.132(8) -0.031(7) 0.069(7) 0.005(7)
C65 0.187(9) 0.093(7) 0.171(9) -0.021(8) 0.077(8) -0.015(7)
C66 0.165(7) 0.092(7) 0.142(7) -0.018(6) 0.079(6) 0.000(6)
C67 0.090(6) 0.095(6) 0.063(6) -0.002(5) 0.030(5) -0.029(5)
C68 0.127(8) 0.122(8) 0.094(7) -0.007(7) 0.039(7) -0.060(7)
C69 0.127(8) 0.139(8) 0.101(7) -0.026(7) 0.031(7) -0.060(7)
C70 0.142(8) 0.121(8) 0.106(8) -0.008(7) 0.030(8) -0.057(7)
C71 0.136(8) 0.143(8) 0.109(8) 0.016(7) 0.017(7) -0.067(7)
C72 0.133(7) 0.125(7) 0.090(6) 0.006(6) 0.020(6) -0.046(6)
C73 0.103(6) 0.083(6) 0.068(5) 0.006(5) 0.029(5) 0.008(5)
C74 0.147(8) 0.124(7) 0.067(6) -0.002(6) 0.029(6) 0.010(7)
C75 0.161(9) 0.132(8) 0.082(7) -0.016(7) 0.026(7) 0.008(7)
C76 0.145(9) 0.130(8) 0.075(7) -0.005(7) 0.014(7) 0.015(7)
C77 0.164(9) 0.134(8) 0.082(7) 0.009(7) 0.002(7) 0.017(8)
C78 0.164(8) 0.120(7) 0.078(6) 0.002(6) 0.026(7) 0.009(7)
C79 0.108(7) 0.082(6) 0.062(5) -0.004(5) 0.030(5) 0.021(5)
C80 0.129(8) 0.081(7) 0.100(7) 0.013(6) 0.011(7) 0.014(7)
C81 0.143(8) 0.094(7) 0.105(7) 0.002(6) 0.006(7) 0.016(7)
C82 0.161(9) 0.100(7) 0.098(8) 0.018(7) 0.005(7) 0.032(7)
C83 0.152(9) 0.119(8) 0.102(7) 0.016(7) -0.011(7) 0.027(8)
C84 0.134(8) 0.090(7) 0.102(7) 0.003(7) -0.004(7) 0.027(7)

loop_
_atom_type_symbol
_atom_type_description
_atom_type_scat_dispersion_real
_atom_type_scat_dispersion_imag
_atom_type_scat_source
C C 0.0033 0.0016 'International Tables Vol C Tables 4.2.6.8 and 6.1.1.4'
H H 0.0000 0.0000 'International Tables Vol C Tables 4.2.6.8 and 6.1.1.4'
O O 0.0106 0.0060 'International Tables Vol C Tables 4.2.6.8 and 6.1.1.4'
Sn Sn -0.6537 1.4246 'International Tables Vol C Tables 4.2.6.8 and 6.1.1.4'
Te Te -0.5308 1.6751 'International Tables Vol C Tables 4.2.6.8 and 6.1.1.4'
F F 0.0171 0.0103 'International Tables Vol C Tables 4.2.6.8 and 6.1.1.4'

loop_
_geom_angle_atom_site_label_1
_geom_angle_atom_site_label_2
_geom_angle_atom_site_label_3
_geom_angle
O3 Sn1 C31 111.0(4)
O3 Sn1 C37 113.6(3)
C31 Sn1 C37 112.1(5)
O3 Sn1 C25 99.2(3)
C31 Sn1 C25 110.3(4)
C37 Sn1 C25 109.8(4)
O4 Sn2 C19 95.4(3)
O4 Sn2 C13 111.3(4)
C19 Sn2 C13 111.8(4)
O4 Sn2 C7 109.5(4)
C19 Sn2 C7 113.0(4)
C13 Sn2 C7 114.3(4)
O8 Sn3 C49 106.9(4)
O8 Sn3 C61 113.2(4)
C49 Sn3 C61 113.8(5)
O8 Sn3 C55 94.3(4)
C49 Sn3 C55 116.9(5)
C61 Sn3 C55 110.2(5)
O7 Sn4 C67 110.4(4)
O7 Sn4 C73 96.9(4)
C67 Sn4 C73 107.9(5)
O7 Sn4 C79 111.5(4)
C67 Sn4 C79 117.2(5)
C73 Sn4 C79 110.9(5)
O3 Te1 O4 91.3(3)
O3 Te1 O1 87.6(3)
O4 Te1 O1 177.1(3)
O3 Te1 O5 92.8(2)
O4 Te1 O5 88.3(2)
O1 Te1 O5 89.1(3)
O3 Te1 O6 172.1(2)
O4 Te1 O6 89.4(2)
O1 Te1 O6 91.4(2)
O5 Te1 O6 79.4(2)
O3 Te1 C1 96.4(4)
O4 Te1 C1 92.5(3)
O1 Te1 C1 90.3(3)
O5 Te1 C1 170.7(3)
O6 Te1 C1 91.4(3)
O3 Te1 Te2 132.59(18)
O4 Te1 Te2 87.92(18)
O1 Te1 Te2 90.90(19)
O5 Te1 Te2 39.80(16)
O6 Te1 Te2 39.60(16)
C1 Te1 Te2 131.0(3)
O7 Te2 O8 92.0(3)
O7 Te2 O2 88.2(3)
O8 Te2 O2 179.3(3)
O7 Te2 O6 93.6(2)
O8 Te2 O6 90.4(3)
O2 Te2 O6 88.9(2)
O7 Te2 O5 173.2(2)
O8 Te2 O5 89.1(2)
O2 Te2 O5 90.6(2)
O6 Te2 O5 79.6(2)
O7 Te2 C43 96.2(3)
O8 Te2 C43 91.1(3)
O2 Te2 C43 89.6(3)
O6 Te2 C43 169.9(3)
O5 Te2 C43 90.5(3)
O7 Te2 Te1 133.46(19)
O8 Te2 Te1 90.3(2)
O2 Te2 Te1 89.04(17)
O6 Te2 Te1 39.85(16)
O5 Te2 Te1 39.77(16)
C43 Te2 Te1 130.2(3)
Te1 O3 Sn1 125.3(3)
Te1 O4 Sn2 130.9(3)
Te1 O5 Te2 100.4(3)
Te2 O6 Te1 100.5(3)
Te2 O7 Sn4 122.4(3)
Te2 O8 Sn3 132.8(3)
C6 C1 C2 123.4(11)
C6 C1 Te1 120.4(8)
C2 C1 Te1 116.2(8)
C3 C2 C1 115.6(12)
F1 C3 C4 120.4(12)
F1 C3 C2 119.4(12)
C4 C3 C2 120.2(13)
C5 C4 F2 120.5(13)
C5 C4 C3 120.8(12)
F2 C4 C3 118.7(13)
F3 C5 C4 118.5(12)
F3 C5 C6 120.0(12)
C4 C5 C6 121.3(12)
C1 C6 C5 118.7(12)
C8 C7 C12 118.0(12)
C8 C7 Sn2 121.9(8)
C12 C7 Sn2 120.1(8)
C7 C8 C9 121.0(13)
C10 C9 C8 120.1(13)
C11 C10 C9 119.3(14)
C12 C11 C10 120.0(13)
C11 C12 C7 121.4(12)
C14 C13 C18 120.0(12)
C14 C13 Sn2 123.8(9)
C18 C13 Sn2 116.2(9)
C13 C14 C15 121.7(12)
C16 C15 C14 118.1(13)
C17 C16 C15 121.8(13)
C16 C17 C18 120.6(12)
C17 C18 C13 117.7(12)
C24 C19 C20 116.3(11)
C24 C19 Sn2 121.3(9)
C20 C19 Sn2 122.4(9)
C21 C20 C19 122.9(13)
C22 C21 C20 117.8(14)
C21 C22 C23 123.5(14)
C22 C23 C24 117.6(13)
C19 C24 C23 121.8(12)
C26 C25 C30 118.2(10)
C26 C25 Sn1 120.7(8)
C30 C25 Sn1 120.9(8)
C25 C26 C27 120.6(11)
C28 C27 C26 121.9(13)
C27 C28 C29 117.9(12)
C28 C29 C30 121.0(12)
C25 C30 C29 120.3(11)
C32 C31 C36 118.4(12)
C32 C31 Sn1 119.7(10)
C36 C31 Sn1 121.7(10)
C31 C32 C33 120.0(14)
C34 C33 C32 119.3(15)
C35 C34 C33 123.8(16)
C34 C35 C36 117.9(16)
C31 C36 C35 120.5(14)
C42 C37 C38 113.6(11)
C42 C37 Sn1 118.4(9)
C38 C37 Sn1 127.9(9)
C37 C38 C39 125.2(13)
C40 C39 C38 117.9(14)
C39 C40 C41 119.8(14)
C42 C41 C40 120.6(14)
C41 C42 C37 122.9(13)
C48 C43 C44 120.6(10)
C48 C43 Te2 120.0(8)
C44 C43 Te2 119.1(7)
C43 C44 C45 118.8(11)
F4 C45 C46 120.2(12)
F4 C45 C44 119.5(12)
C46 C45 C44 120.2(12)
C47 C46 F5 122.9(12)
C47 C46 C45 118.3(12)
F5 C46 C45 118.8(12)
C46 C47 F6 116.4(11)
C46 C47 C48 123.5(12)
F6 C47 C48 120.0(12)
C43 C48 C47 118.5(11)
C50 C49 C54 111.2(12)
C50 C49 Sn3 124.5(9)
C54 C49 Sn3 124.3(9)
C49 C50 C51 126.2(13)
C52 C51 C50 120.7(14)
C51 C52 C53 115.3(14)
C52 C53 C54 121.9(14)
C49 C54 C53 124.5(13)
C56 C55 C60 116.2(12)
C56 C55 Sn3 122.5(10)
C60 C55 Sn3 120.8(9)
C55 C56 C57 120.2(13)
C58 C57 C56 120.0(14)
C57 C58 C59 122.2(14)
C58 C59 C60 117.2(14)
C55 C60 C59 123.3(13)
C66 C61 C62 117.0(12)
C66 C61 Sn3 118.6(10)
C62 C61 Sn3 124.1(10)
C63 C62 C61 120.8(14)
C64 C63 C62 122.8(16)
C65 C64 C63 117.9(15)
C64 C65 C66 123.0(16)
C61 C66 C65 117.2(14)
C72 C67 C68 115.3(12)
C72 C67 Sn4 119.2(9)
C68 C67 Sn4 125.2(9)
C67 C68 C69 122.4(13)
C70 C69 C68 120.1(14)
C71 C70 C69 119.3(14)
C70 C71 C72 120.5(14)
C67 C72 C71 122.3(13)
C78 C73 C74 114.4(13)
C78 C73 Sn4 124.0(10)
C74 C73 Sn4 121.5(10)
C75 C74 C73 121.6(15)
C76 C75 C74 122.3(15)
C77 C76 C75 116.9(15)
C76 C77 C78 120.4(16)
C73 C78 C77 124.3(15)
C84 C79 C80 118.4(12)
C84 C79 Sn4 122.0(10)
C80 C79 Sn4 119.5(10)
C81 C80 C79 118.5(14)
C82 C81 C80 121.5(16)
C81 C82 C83 120.5(15)
C82 C83 C84 119.7(16)
C79 C84 C83 121.3(15)

loop_
_geom_bond_atom_site_label_1
_geom_bond_atom_site_label_2
_geom_bond_distance
Sn1 O3 2.004(6)
Sn1 C31 2.104(12)
Sn1 C37 2.112(11)
Sn1 C25 2.127(10)
Sn2 O4 1.992(6)
Sn2 C19 2.115(11)
Sn2 C13 2.132(11)
Sn2 C7 2.103(11)
Sn3 O8 1.988(6)
Sn3 C49 2.083(10)
Sn3 C61 2.116(12)
Sn3 C55 2.152(12)
Sn4 O7 2.022(6)
Sn4 C67 2.098(11)
Sn4 C73 2.100(12)
Sn4 C79 2.136(12)
Te1 O3 1.888(6)
Te1 O4 1.903(6)
Te1 O1 1.958(6)
Te1 O5 1.967(6)
Te1 O6 1.971(6)
Te1 C1 2.124(10)
Te1 Te2 3.0240(9)
Te2 O7 1.882(5)
Te2 O8 1.891(6)
Te2 O2 1.940(6)
Te2 O6 1.961(6)
Te2 O5 1.968(6)
Te2 C43 2.125(9)
F4 C45 1.346(13)
F5 C46 1.332(12)
F6 C47 1.333(13)
F1 C3 1.350(14)
F2 C4 1.381(13)
F3 C5 1.346(13)
C1 C6 1.354(14)
C1 C2 1.405(15)
C2 C3 1.406(15)
C3 C4 1.384(16)
C4 C5 1.346(16)
C5 C6 1.362(15)
C7 C8 1.359(8)
C7 C12 1.388(9)
C8 C9 1.392(9)
C9 C10 1.374(9)
C10 C11 1.372(9)
C11 C12 1.371(9)
C13 C14 1.358(15)
C13 C18 1.401(15)
C14 C15 1.377(15)
C15 C16 1.369(15)
C16 C17 1.348(17)
C17 C18 1.398(16)
C19 C24 1.344(15)
C19 C20 1.411(15)
C20 C21 1.373(15)
C21 C22 1.332(17)
C22 C23 1.351(17)
C23 C24 1.425(16)
C25 C26 1.371(14)
C25 C30 1.378(13)
C26 C27 1.375(14)
C27 C28 1.355(15)
C28 C29 1.372(15)
C29 C30 1.387(14)
C31 C32 1.382(15)
C31 C36 1.392(16)
C32 C33 1.392(16)
C33 C34 1.350(18)
C34 C35 1.323(17)
C35 C36 1.418(17)
C37 C42 1.371(15)
C37 C38 1.373(15)
C38 C39 1.388(16)
C39 C40 1.335(16)
C40 C41 1.366(17)
C41 C42 1.365(16)
C43 C48 1.344(13)
C43 C44 1.367(13)
C44 C45 1.404(15)
C45 C46 1.364(15)
C46 C47 1.323(15)
C47 C48 1.376(15)
C49 C50 1.354(9)
C49 C54 1.374(9)
C50 C51 1.392(9)
C51 C52 1.349(9)
C52 C53 1.371(9)
C53 C54 1.379(9)
C55 C56 1.370(16)
C55 C60 1.374(16)
C56 C57 1.412(16)
C57 C58 1.314(17)
C58 C59 1.347(17)
C59 C60 1.386(16)
C61 C66 1.359(17)
C61 C62 1.360(17)
C62 C63 1.361(17)
C63 C64 1.316(18)
C64 C65 1.280(18)
C65 C66 1.447(18)
C67 C72 1.348(15)
C67 C68 1.355(15)
C68 C69 1.417(17)
C69 C70 1.338(17)
C70 C71 1.308(17)
C71 C72 1.429(16)
C73 C78 1.327(17)
C73 C74 1.390(16)
C74 C75 1.380(16)
C75 C76 1.363(18)
C76 C77 1.327(18)
C77 C78 1.414(17)
C79 C84 1.351(16)
C79 C80 1.401(17)
C80 C81 1.381(16)
C81 C82 1.322(18)
C82 C83 1.355(19)
C83 C84 1.370(17)
